data_4312817
loop_
_publ_author_name
'Karl M. Kadish'
'Tuan D. Phan'
'Lingamallu Giribabu'
'Eric Van Caemelbecke'
'John L. Bear'

_publ_section_title
;
 Substituent and Isomer Effects on Structural, Spectroscopic, and
 Electrochemical Properties of Dirhodium(III,II) Complexes Containing Four
 Identical Unsymmetrical Bridging Ligands
;
_journal_name_full 'Inorganic Chemistry'
_journal_page_first 8663
_journal_page_last 8673
_journal_paper_doi 10.1021/ic034963l
_journal_volume 42
_journal_year 2003
_chemical_formula_moiety 'C44 H28 N8 F8 Cl Rh2, 2 C H2 Cl2'
_chemical_formula_sum 'C46 H32 Cl5 F8 N8 Rh2'
_chemical_formula_weight 1231.87
_chemical_name_systematic
; 
 ? 
;
_space_group_IT_number 14
_symmetry_cell_setting monoclinic
_symmetry_space_group_name_Hall '-P 2yn'
_symmetry_space_group_name_H-M 'P 1 21/n 1'
_atom_sites_solution_hydrogens geom
_atom_sites_solution_primary direct
_atom_sites_solution_secondary difmap
_audit_creation_method SHELXL-97
_cell_angle_alpha 90.00
_cell_angle_beta 93.422(1)
_cell_angle_gamma 90.00
_cell_formula_units_Z 4
_cell_length_a 12.8179(6)
_cell_length_b 23.5726(12)
_cell_length_c 15.2275(8)
_cell_measurement_reflns_used 6747
_cell_measurement_temperature 223(2)
_cell_measurement_theta_max 23.54
_cell_measurement_theta_min 1.73
_cell_volume 4592.8(4)
_computing_cell_refinement 'Bruker SAINT software (Bruker, 1999)'
_computing_data_collection 'Siemens SMART software (Siemens, 1996)'
_computing_data_reduction 'Bruker SAINT software (Bruker, 1999)'
_computing_structure_refinement 'SHELXL-97 (Sheldrick, 1997)'
_computing_structure_solution 'SHELXS-97 (Sheldrick, 1997)'
_diffrn_ambient_temperature 223(2)
_diffrn_detector_area_resol_mean 1K
_diffrn_measured_fraction_theta_full 0.996
_diffrn_measured_fraction_theta_max 0.996
_diffrn_measurement_device_type 'Siemens SMART CCD'
_diffrn_measurement_method CCD
_diffrn_radiation_monochromator graphite
_diffrn_radiation_source 'fine-focus sealed tube'
_diffrn_radiation_type MoK\a
_diffrn_radiation_wavelength 0.71073
_diffrn_reflns_av_R_equivalents 0.0296
_diffrn_reflns_av_sigmaI/netI 0.0128
_diffrn_reflns_limit_h_max 14
_diffrn_reflns_limit_h_min -14
_diffrn_reflns_limit_k_max 26
_diffrn_reflns_limit_k_min 0
_diffrn_reflns_limit_l_max 17
_diffrn_reflns_limit_l_min 0
_diffrn_reflns_number 21271
_diffrn_reflns_theta_full 23.54
_diffrn_reflns_theta_max 23.54
_diffrn_reflns_theta_min 1.73
_diffrn_standards_decay_% 0.0
_exptl_absorpt_coefficient_mu 1.088
_exptl_absorpt_correction_T_max 0.9420
_exptl_absorpt_correction_T_min 0.7550
_exptl_absorpt_correction_type empirical
_exptl_crystal_colour Magenta
_exptl_crystal_density_diffrn 1.782
_exptl_crystal_density_method 'not measured'
_exptl_crystal_description Block
_exptl_crystal_F_000 2444
_exptl_crystal_size_max 0.40
_exptl_crystal_size_mid 0.30
_exptl_crystal_size_min 0.20
_refine_diff_density_max 0.665
_refine_diff_density_min -1.083
_refine_diff_density_rms 0.085
_refine_ls_extinction_coef 0.00001(6)
_refine_ls_extinction_expression Fc^*^=kFc[1+0.001xFc^2^\l^3^/sin(2\q)]^-1/4^
_refine_ls_extinction_method SHELXL
_refine_ls_goodness_of_fit_ref 1.065
_refine_ls_hydrogen_treatment mixed
_refine_ls_matrix_type full
_refine_ls_number_parameters 620
_refine_ls_number_reflns 6808
_refine_ls_number_restraints 0
_refine_ls_restrained_S_all 1.065
_refine_ls_R_factor_all 0.0445
_refine_ls_R_factor_gt 0.0335
_refine_ls_shift/su_max 0.074
_refine_ls_shift/su_mean 0.007
_refine_ls_structure_factor_coef Fsqd
_refine_ls_weighting_details 'calc w=1/[\s^2^(Fo^2^)+(0.0502P)^2^+14.8172P] where P=(Fo^2^+2Fc^2^)/3'
_refine_ls_weighting_scheme calc
_refine_ls_wR_factor_gt 0.0932
_refine_ls_wR_factor_ref 0.1049
_reflns_number_gt 5460
_reflns_number_total 7010
_reflns_threshold_expression >4sigma(I)
_cod_data_source_file ic034963lsi20030917_093758.cif
_cod_data_source_block k810
_cod_depositor_comments
;
The following automatic conversions were performed:

'_symmetry_cell_setting' value 'Monoclinic' changed to 'monoclinic'
according to the built-in table from CIF Core dictionary named
'cif_core.dic' version 2.4.1 from
2010-06-29.

'_exptl_absorpt_correction_type' value 'Empirical'
changed to 'empirical' according to the built-in table from CIF Core
dictionary named 'cif_core.dic' version 2.4.1 from 2010-06-29.

Automatic conversion script
Id: cif_fix_values 1646 2011-03-28 12:23:43Z adriana 
;
_cod_original_formula_sum 'C46 H32 N8 F8 Cl5 Rh2'
_cod_database_code 4312817

loop_
_symmetry_equiv_pos_as_xyz
'x, y, z'
'-x+1/2, y+1/2, -z+1/2'
'-x, -y, -z'
'x-1/2, -y-1/2, z-1/2'

loop_
_atom_site_label
_atom_site_type_symbol
_atom_site_fract_x
_atom_site_fract_y
_atom_site_fract_z
_atom_site_U_iso_or_equiv
_atom_site_adp_type
_atom_site_occupancy
_atom_site_symmetry_multiplicity
_atom_site_calc_flag
_atom_site_refinement_flags
_atom_site_disorder_assembly
_atom_site_disorder_group
Rh1 Rh 0.38486(2) 0.397388(13) 0.23445(2) 0.02129(12) Uani 1 1 d . . .
Rh2 Rh 0.23167(2) 0.399871(13) 0.31985(2) 0.02179(12) Uani 1 1 d . . .
Cl1 Cl 0.53752(8) 0.39417(5) 0.14573(7) 0.0324(3) Uani 1 1 d . . .
F1 F 0.2452(3) 0.57364(13) 0.2512(2) 0.0565(8) Uani 1 1 d . . .
F2 F 0.1642(3) 0.47679(13) 0.5075(2) 0.0552(8) Uani 1 1 d . . .
F3 F 0.0811(2) 0.35920(14) 0.0733(2) 0.0587(9) Uani 1 1 d . . .
F4 F -0.0015(2) 0.46620(16) 0.3181(2) 0.0624(9) Uani 1 1 d . . .
F5 F 0.3059(2) 0.21433(12) 0.3228(2) 0.0483(7) Uani 1 1 d . . .
F6 F 0.0359(2) 0.34169(13) 0.3796(2) 0.0519(8) Uani 1 1 d . . .
F7 F 0.6306(2) 0.37209(13) 0.4217(2) 0.0477(7) Uani 1 1 d . . .
F8 F 0.4706(2) 0.25254(13) 0.2053(2) 0.0546(8) Uani 1 1 d . . .
N1 N 0.4455(3) 0.46185(14) 0.3129(2) 0.0256(8) Uani 1 1 d . . .
N2 N 0.2768(3) 0.47887(14) 0.3553(2) 0.0274(8) Uani 1 1 d . . .
N3 N 0.3074(3) 0.45435(14) 0.1516(2) 0.0262(8) Uani 1 1 d . . .
N4 N 0.1520(3) 0.42783(15) 0.2123(2) 0.0270(8) Uani 1 1 d . . .
N5 N 0.3074(3) 0.33399(14) 0.1643(2) 0.0250(8) Uani 1 1 d . . .
N6 N 0.2051(3) 0.31851(14) 0.2831(2) 0.0254(8) Uani 1 1 d . . .
N7 N 0.3195(3) 0.36390(14) 0.4220(2) 0.0256(8) Uani 1 1 d . . .
N8 N 0.4467(3) 0.34022(15) 0.3254(2) 0.0266(8) Uani 1 1 d . . .
C1 C 0.5494(3) 0.4734(2) 0.3199(3) 0.0333(11) Uani 1 1 d . . .
H1 H 0.5947 0.4504 0.2891 0.040 Uiso 1 1 calc R . .
C2 C 0.5912(4) 0.5170(2) 0.3697(3) 0.0401(12) Uani 1 1 d . . .
H2 H 0.6636 0.5236 0.3738 0.048 Uiso 1 1 calc R . .
C3 C 0.5236(4) 0.5516(2) 0.4142(3) 0.0414(12) Uani 1 1 d . . .
H3 H 0.5502 0.5820 0.4486 0.050 Uiso 1 1 calc R . .
C4 C 0.4195(4) 0.5411(2) 0.4075(3) 0.0356(11) Uani 1 1 d . . .
H4 H 0.3736 0.5650 0.4360 0.043 Uiso 1 1 calc R . .
C5 C 0.3795(3) 0.49435(18) 0.3577(3) 0.0260(9) Uani 1 1 d . . .
C6 C 0.2059(3) 0.52238(19) 0.3770(3) 0.0312(10) Uani 1 1 d . . .
C7 C 0.1901(4) 0.5702(2) 0.3248(3) 0.0412(12) Uani 1 1 d . . .
C8 C 0.1231(5) 0.6133(2) 0.3438(4) 0.0549(15) Uani 1 1 d . . .
H8 H 0.1148 0.6449 0.3063 0.066 Uiso 1 1 calc R . .
C9 C 0.0686(5) 0.6095(2) 0.4180(4) 0.0574(16) Uani 1 1 d . . .
H9 H 0.0216 0.6386 0.4310 0.069 Uiso 1 1 calc R . .
C10 C 0.0815(4) 0.5640(2) 0.4736(4) 0.0529(15) Uani 1 1 d . . .
H10 H 0.0448 0.5617 0.5252 0.063 Uiso 1 1 calc R . .
C11 C 0.1497(4) 0.5217(2) 0.4520(3) 0.0386(11) Uani 1 1 d . . .
C12 C 0.3584(4) 0.48693(19) 0.0942(3) 0.0355(11) Uani 1 1 d . . .
H12 H 0.4318 0.4872 0.0986 0.043 Uiso 1 1 calc R . .
C13 C 0.3082(4) 0.5192(2) 0.0304(3) 0.0444(13) Uani 1 1 d . . .
H13 H 0.3463 0.5412 -0.0081 0.053 Uiso 1 1 calc R . .
C14 C 0.1995(4) 0.5189(2) 0.0234(4) 0.0496(14) Uani 1 1 d . . .
H14 H 0.1632 0.5399 -0.0211 0.060 Uiso 1 1 calc R . .
C15 C 0.1460(4) 0.4880(2) 0.0817(3) 0.0417(12) Uani 1 1 d . . .
H15 H 0.0726 0.4879 0.0775 0.050 Uiso 1 1 calc R . .
C16 C 0.2005(3) 0.45615(18) 0.1480(3) 0.0281(10) Uani 1 1 d . . .
C17 C 0.0452(3) 0.41422(19) 0.1960(3) 0.0307(10) Uani 1 1 d . . .
C18 C 0.0096(4) 0.3785(2) 0.1274(3) 0.0402(12) Uani 1 1 d . . .
C19 C -0.0935(4) 0.3631(2) 0.1124(4) 0.0546(16) Uani 1 1 d . . .
H19 H -0.1138 0.3390 0.0653 0.065 Uiso 1 1 calc R . .
C20 C -0.1660(4) 0.3834(3) 0.1666(5) 0.0613(18) Uani 1 1 d . . .
H20 H -0.2368 0.3737 0.1563 0.074 Uiso 1 1 calc R . .
C21 C -0.1354(4) 0.4183(3) 0.2369(4) 0.0599(17) Uani 1 1 d . . .
H21 H -0.1847 0.4319 0.2750 0.072 Uiso 1 1 calc R . .
C22 C -0.0317(4) 0.4324(2) 0.2497(4) 0.0450(13) Uani 1 1 d . . .
C23 C 0.3281(4) 0.3232(2) 0.0797(3) 0.0344(11) Uani 1 1 d . . .
H23 H 0.3725 0.3481 0.0513 0.041 Uiso 1 1 calc R . .
C24 C 0.2870(4) 0.2775(2) 0.0337(3) 0.0410(12) Uani 1 1 d . . .
H24 H 0.3020 0.2715 -0.0252 0.049 Uiso 1 1 calc R . .
C25 C 0.2228(4) 0.2403(2) 0.0763(3) 0.0390(12) Uani 1 1 d . . .
H25 H 0.1967 0.2077 0.0472 0.047 Uiso 1 1 calc R . .
C26 C 0.1978(4) 0.25137(19) 0.1601(3) 0.0331(10) Uani 1 1 d . . .
H26 H 0.1539 0.2264 0.1889 0.040 Uiso 1 1 calc R . .
C27 C 0.2379(3) 0.30030(18) 0.2041(3) 0.0275(10) Uani 1 1 d . . .
C28 C 0.1695(3) 0.27922(18) 0.3440(3) 0.0288(10) Uani 1 1 d . . .
C29 C 0.2205(4) 0.2283(2) 0.3668(3) 0.0374(11) Uani 1 1 d . . .
C30 C 0.1908(5) 0.1928(2) 0.4325(4) 0.0531(15) Uani 1 1 d . . .
H30 H 0.2274 0.1589 0.4450 0.064 Uiso 1 1 calc R . .
C31 C 0.1063(5) 0.2077(3) 0.4801(4) 0.0570(16) Uani 1 1 d . . .
H31 H 0.0849 0.1838 0.5251 0.068 Uiso 1 1 calc R . .
C32 C 0.0537(5) 0.2573(2) 0.4618(4) 0.0500(14) Uani 1 1 d . . .
H32 H -0.0036 0.2678 0.4940 0.060 Uiso 1 1 calc R . .
C33 C 0.0860(4) 0.2915(2) 0.3956(3) 0.0384(11) Uani 1 1 d . . .
C34 C 0.2768(4) 0.35876(19) 0.5011(3) 0.0318(10) Uani 1 1 d . . .
H34 H 0.2157 0.3793 0.5107 0.038 Uiso 1 1 calc R . .
C35 C 0.3182(4) 0.3252(2) 0.5671(3) 0.0391(12) Uani 1 1 d . . .
H35 H 0.2882 0.3238 0.6219 0.047 Uiso 1 1 calc R . .
C36 C 0.4067(4) 0.2929(2) 0.5509(3) 0.0389(12) Uani 1 1 d . . .
H36 H 0.4355 0.2684 0.5946 0.047 Uiso 1 1 calc R . .
C37 C 0.4509(4) 0.29683(19) 0.4723(3) 0.0342(11) Uani 1 1 d . . .
H37 H 0.5102 0.2749 0.4617 0.041 Uiso 1 1 calc R . .
C38 C 0.4076(3) 0.33435(18) 0.4052(3) 0.0269(10) Uani 1 1 d . . .
C39 C 0.5453(4) 0.31460(19) 0.3137(3) 0.0317(10) Uani 1 1 d . . .
C40 C 0.6373(4) 0.3315(2) 0.3591(3) 0.0367(11) Uani 1 1 d . . .
C41 C 0.7338(4) 0.3090(2) 0.3441(4) 0.0499(14) Uani 1 1 d . . .
H41 H 0.7942 0.3219 0.3761 0.060 Uiso 1 1 calc R . .
C42 C 0.7401(5) 0.2671(3) 0.2812(4) 0.0604(17) Uani 1 1 d . . .
H42 H 0.8053 0.2511 0.2705 0.073 Uiso 1 1 calc R . .
C43 C 0.6514(5) 0.2486(3) 0.2339(4) 0.0585(16) Uani 1 1 d . . .
H43 H 0.6558 0.2206 0.1903 0.070 Uiso 1 1 calc R . .
C44 C 0.5568(4) 0.2716(2) 0.2516(3) 0.0407(12) Uani 1 1 d . . .
C45 C 0.5038(7) 0.3983(3) 0.8175(5) 0.081(2) Uani 1 1 d . . .
H45A H 0.5761 0.3967 0.8422 0.097 Uiso 1 1 calc R . .
H45B H 0.5001 0.4279 0.7723 0.097 Uiso 1 1 calc R . .
Cl2 Cl 0.47353(19) 0.33381(10) 0.76772(16) 0.1042(7) Uani 1 1 d . . .
Cl3 Cl 0.4254(2) 0.41698(13) 0.89838(17) 0.1211(9) Uani 1 1 d . . .
C46 C 0.8497(5) 0.6090(12) 0.1387(6) 0.073(6) Uiso 0.40 1 d PG A 1
H46A H 0.8275 0.5801 0.0973 0.087 Uiso 0.40 1 d PG A 1
H46B H 0.8144 0.6435 0.1215 0.087 Uiso 0.40 1 d PG A 1
Cl4 Cl 0.9846(5) 0.6190(4) 0.1346(5) 0.1181(18) Uiso 0.40 1 d PG A 1
Cl5 Cl 0.8135(6) 0.5893(4) 0.2435(6) 0.1181(18) Uiso 0.40 1 d PG A 1
C47 C 0.8601(9) 0.6206(13) 0.1313(16) 0.089(12) Uiso 0.30 1 d PG B 2
H47A H 0.8419 0.6017 0.0767 0.107 Uiso 0.30 1 d PG B 2
H47B H 0.8112 0.6510 0.1375 0.107 Uiso 0.30 1 d PG B 2
Cl6 Cl 0.9859(6) 0.6490(3) 0.1275(5) 0.090(2) Uiso 0.30 1 d PG B 2
Cl7 Cl 0.8495(8) 0.5727(4) 0.2181(7) 0.120 Uiso 0.30 1 d PG B 2
C48 C 0.8696(13) 0.5544(7) 0.1747(10) 0.078(7) Uiso 0.30 1 d PG C 3
H48A H 0.8820 0.5148 0.1861 0.093 Uiso 0.30 1 d PG C 3
H48B H 0.8117 0.5573 0.1319 0.093 Uiso 0.30 1 d PG C 3
Cl8 Cl 0.9805(6) 0.5840(4) 0.1312(5) 0.106(2) Uiso 0.30 1 d PG C 3
Cl9 Cl 0.8366(7) 0.5876(5) 0.2720(6) 0.106(2) Uiso 0.30 1 d PG C 3

loop_
_atom_site_aniso_label
_atom_site_aniso_U_11
_atom_site_aniso_U_22
_atom_site_aniso_U_33
_atom_site_aniso_U_23
_atom_site_aniso_U_13
_atom_site_aniso_U_12
Rh1 0.02096(19) 0.02108(19) 0.0220(2) -0.00047(13) 0.00240(13) -0.00142(13)
Rh2 0.0223(2) 0.02072(19) 0.02256(19) -0.00084(13) 0.00311(13) -0.00254(13)
Cl1 0.0274(6) 0.0367(6) 0.0341(6) -0.0011(5) 0.0095(5) 0.0009(4)
F1 0.081(2) 0.0408(17) 0.0508(18) 0.0117(14) 0.0248(17) 0.0126(16)
F2 0.064(2) 0.0540(19) 0.0501(19) 0.0091(15) 0.0254(15) 0.0090(16)
F3 0.0502(19) 0.062(2) 0.062(2) -0.0234(17) -0.0147(16) 0.0105(16)
F4 0.0419(18) 0.091(3) 0.056(2) -0.0152(19) 0.0137(15) 0.0032(17)
F5 0.0468(18) 0.0361(16) 0.061(2) 0.0041(14) -0.0031(15) 0.0087(13)
F6 0.0500(18) 0.0481(18) 0.060(2) 0.0047(15) 0.0256(15) 0.0046(14)
F7 0.0423(17) 0.0477(18) 0.0511(18) -0.0018(14) -0.0127(14) -0.0039(13)
F8 0.058(2) 0.0480(18) 0.057(2) -0.0203(15) -0.0048(16) 0.0111(15)
N1 0.0263(19) 0.0226(18) 0.028(2) 0.0027(15) 0.0016(15) -0.0051(15)
N2 0.031(2) 0.0218(18) 0.030(2) -0.0014(15) 0.0049(16) -0.0023(15)
N3 0.030(2) 0.0228(18) 0.0260(19) 0.0018(15) 0.0046(16) -0.0036(15)
N4 0.0258(19) 0.0255(19) 0.029(2) 0.0020(16) 0.0004(15) 0.0007(15)
N5 0.0251(19) 0.0238(18) 0.026(2) -0.0022(15) 0.0016(15) 0.0014(15)
N6 0.0279(19) 0.0240(18) 0.0240(19) -0.0019(15) 0.0007(15) -0.0053(15)
N7 0.0274(19) 0.0248(19) 0.0245(19) 0.0002(15) 0.0014(15) -0.0039(15)
N8 0.0248(19) 0.0275(19) 0.027(2) 0.0015(15) 0.0004(15) 0.0008(15)
C1 0.029(2) 0.035(3) 0.036(3) 0.003(2) 0.001(2) -0.004(2)
C2 0.032(3) 0.042(3) 0.046(3) 0.000(2) -0.003(2) -0.014(2)
C3 0.045(3) 0.034(3) 0.044(3) -0.007(2) -0.002(2) -0.016(2)
C4 0.042(3) 0.031(3) 0.034(3) -0.007(2) 0.004(2) -0.006(2)
C5 0.029(2) 0.024(2) 0.024(2) 0.0035(18) 0.0031(18) -0.0033(18)
C6 0.032(2) 0.027(2) 0.034(3) -0.009(2) 0.003(2) -0.0030(19)
C7 0.048(3) 0.032(3) 0.045(3) -0.002(2) 0.008(2) 0.000(2)
C8 0.067(4) 0.030(3) 0.069(4) -0.004(3) 0.010(3) 0.011(3)
C9 0.056(4) 0.044(3) 0.073(4) -0.019(3) 0.012(3) 0.012(3)
C10 0.051(3) 0.053(4) 0.057(4) -0.015(3) 0.021(3) 0.003(3)
C11 0.040(3) 0.035(3) 0.041(3) -0.004(2) 0.008(2) -0.003(2)
C12 0.040(3) 0.031(3) 0.036(3) 0.003(2) 0.009(2) -0.001(2)
C13 0.053(3) 0.041(3) 0.040(3) 0.018(2) 0.009(2) -0.001(2)
C14 0.052(3) 0.051(3) 0.046(3) 0.024(3) -0.003(3) 0.005(3)
C15 0.033(3) 0.042(3) 0.050(3) 0.015(2) -0.004(2) 0.000(2)
C16 0.030(2) 0.022(2) 0.032(2) -0.0004(19) 0.0004(19) -0.0029(18)
C17 0.024(2) 0.027(2) 0.041(3) 0.011(2) -0.005(2) -0.0030(18)
C18 0.037(3) 0.033(3) 0.048(3) 0.005(2) -0.010(2) 0.003(2)
C19 0.046(3) 0.038(3) 0.076(4) 0.017(3) -0.026(3) -0.010(3)
C20 0.031(3) 0.064(4) 0.086(5) 0.035(4) -0.016(3) -0.017(3)
C21 0.027(3) 0.076(4) 0.078(5) 0.025(4) 0.010(3) -0.001(3)
C22 0.033(3) 0.052(3) 0.050(3) 0.009(3) 0.002(2) 0.000(2)
C23 0.035(3) 0.038(3) 0.031(3) -0.003(2) 0.002(2) 0.001(2)
C24 0.044(3) 0.048(3) 0.030(3) -0.013(2) 0.002(2) 0.005(2)
C25 0.040(3) 0.035(3) 0.041(3) -0.013(2) -0.007(2) -0.002(2)
C26 0.035(3) 0.026(2) 0.038(3) -0.003(2) -0.003(2) -0.0065(19)
C27 0.026(2) 0.025(2) 0.030(2) 0.0012(19) -0.0046(18) 0.0033(18)
C28 0.034(2) 0.024(2) 0.027(2) 0.0006(18) -0.0039(19) -0.0093(19)
C29 0.040(3) 0.031(3) 0.040(3) 0.000(2) -0.006(2) -0.008(2)
C30 0.066(4) 0.035(3) 0.056(4) 0.016(3) -0.014(3) -0.013(3)
C31 0.077(4) 0.052(4) 0.042(3) 0.013(3) 0.002(3) -0.031(3)
C32 0.055(3) 0.052(4) 0.045(3) -0.001(3) 0.015(3) -0.023(3)
C33 0.040(3) 0.033(3) 0.042(3) 0.000(2) 0.006(2) -0.010(2)
C34 0.032(2) 0.033(3) 0.031(3) 0.002(2) 0.004(2) -0.007(2)
C35 0.041(3) 0.047(3) 0.030(3) 0.004(2) 0.007(2) -0.012(2)
C36 0.046(3) 0.037(3) 0.033(3) 0.010(2) -0.004(2) -0.009(2)
C37 0.035(3) 0.029(2) 0.038(3) 0.004(2) -0.002(2) 0.001(2)
C38 0.030(2) 0.023(2) 0.027(2) -0.0001(18) -0.0014(19) -0.0069(18)
C39 0.034(3) 0.030(2) 0.032(2) 0.007(2) 0.007(2) 0.007(2)
C40 0.032(3) 0.040(3) 0.038(3) 0.012(2) -0.001(2) 0.000(2)
C41 0.032(3) 0.058(4) 0.059(4) 0.026(3) 0.002(2) 0.006(2)
C42 0.044(3) 0.072(4) 0.068(4) 0.023(3) 0.022(3) 0.029(3)
C43 0.066(4) 0.058(4) 0.054(4) 0.000(3) 0.016(3) 0.027(3)
C44 0.041(3) 0.039(3) 0.042(3) 0.003(2) 0.005(2) 0.015(2)
C45 0.106(6) 0.074(5) 0.064(5) 0.008(4) 0.008(4) 0.015(4)
Cl2 0.1097(17) 0.0871(14) 0.1113(17) -0.0285(13) -0.0319(14) 0.0059(12)
Cl3 0.124(2) 0.138(2) 0.1066(18) -0.0333(16) 0.0548(16) -0.0390(17)

loop_
_atom_type_symbol
_atom_type_description
_atom_type_scat_dispersion_real
_atom_type_scat_dispersion_imag
_atom_type_scat_source
C C 0.0033 0.0016 'International Tables Vol C Tables 4.2.6.8 and 6.1.1.4'
H H 0.0000 0.0000 'International Tables Vol C Tables 4.2.6.8 and 6.1.1.4'
N N 0.0061 0.0033 'International Tables Vol C Tables 4.2.6.8 and 6.1.1.4'
F F 0.0171 0.0103 'International Tables Vol C Tables 4.2.6.8 and 6.1.1.4'
Cl Cl 0.1484 0.1585 'International Tables Vol C Tables 4.2.6.8 and 6.1.1.4'
Rh Rh -1.1178 0.9187 'International Tables Vol C Tables 4.2.6.8 and 6.1.1.4'

loop_
_geom_angle_atom_site_label_1
_geom_angle_atom_site_label_2
_geom_angle_atom_site_label_3
_geom_angle
_geom_angle_site_symmetry_1
_geom_angle_site_symmetry_3
_geom_angle_publ_flag
N3 Rh1 N1 91.47(14) . . ?
N3 Rh1 N5 87.44(14) . . ?
N1 Rh1 N5 172.83(13) . . ?
N3 Rh1 N8 173.25(13) . . ?
N1 Rh1 N8 88.61(14) . . ?
N5 Rh1 N8 91.64(14) . . ?
N3 Rh1 Rh2 86.33(10) . . ?
N1 Rh1 Rh2 87.73(10) . . ?
N5 Rh1 Rh2 85.13(10) . . ?
N8 Rh1 Rh2 86.93(10) . . ?
N3 Rh1 Cl1 93.13(10) . . ?
N1 Rh1 Cl1 93.27(10) . . ?
N5 Rh1 Cl1 93.87(10) . . ?
N8 Rh1 Cl1 93.60(10) . . ?
Rh2 Rh1 Cl1 178.88(3) . . ?
N4 Rh2 N2 92.27(14) . . ?
N4 Rh2 N6 90.95(14) . . ?
N2 Rh2 N6 173.01(14) . . ?
N4 Rh2 N7 173.58(14) . . ?
N2 Rh2 N7 92.47(14) . . ?
N6 Rh2 N7 83.88(14) . . ?
N4 Rh2 Rh1 87.64(10) . . ?
N2 Rh2 Rh1 86.39(10) . . ?
N6 Rh2 Rh1 87.55(10) . . ?
N7 Rh2 Rh1 88.33(10) . . ?
C5 N1 C1 119.1(4) . . ?
C5 N1 Rh1 119.0(3) . . ?
C1 N1 Rh1 121.9(3) . . ?
C5 N2 C6 115.5(3) . . ?
C5 N2 Rh2 121.0(3) . . ?
C6 N2 Rh2 123.5(3) . . ?
C12 N3 C16 118.3(4) . . ?
C12 N3 Rh1 122.0(3) . . ?
C16 N3 Rh1 119.4(3) . . ?
C16 N4 C17 117.6(4) . . ?
C16 N4 Rh2 121.2(3) . . ?
C17 N4 Rh2 120.9(3) . . ?
C23 N5 C27 119.0(4) . . ?
C23 N5 Rh1 121.0(3) . . ?
C27 N5 Rh1 120.0(3) . . ?
C27 N6 C28 120.2(4) . . ?
C27 N6 Rh2 119.1(3) . . ?
C28 N6 Rh2 119.9(3) . . ?
C34 N7 C38 120.2(4) . . ?
C34 N7 Rh2 118.5(3) . . ?
C38 N7 Rh2 119.5(3) . . ?
C38 N8 C39 116.8(4) . . ?
C38 N8 Rh1 121.6(3) . . ?
C39 N8 Rh1 120.2(3) . . ?
N1 C1 C2 122.9(4) . . ?
C1 C2 C3 118.4(4) . . ?
C4 C3 C2 119.7(4) . . ?
C3 C4 C5 120.3(5) . . ?
N1 C5 N2 117.7(4) . . ?
N1 C5 C4 119.5(4) . . ?
N2 C5 C4 122.7(4) . . ?
C11 C6 C7 114.6(4) . . ?
C11 C6 N2 123.6(4) . . ?
C7 C6 N2 121.7(4) . . ?
F1 C7 C8 119.4(5) . . ?
F1 C7 C6 117.1(4) . . ?
C8 C7 C6 123.5(5) . . ?
C9 C8 C7 118.9(5) . . ?
C8 C9 C10 120.9(5) . . ?
C9 C10 C11 118.2(5) . . ?
F2 C11 C10 118.6(5) . . ?
F2 C11 C6 117.6(4) . . ?
C10 C11 C6 123.8(5) . . ?
N3 C12 C13 123.2(5) . . ?
C12 C13 C14 118.6(5) . . ?
C15 C14 C13 119.5(5) . . ?
C14 C15 C16 120.2(5) . . ?
N4 C16 N3 117.0(4) . . ?
N4 C16 C15 123.1(4) . . ?
N3 C16 C15 119.9(4) . . ?
C22 C17 C18 114.6(4) . . ?
C22 C17 N4 122.7(4) . . ?
C18 C17 N4 122.5(4) . . ?
F3 C18 C19 119.4(5) . . ?
F3 C18 C17 117.2(4) . . ?
C19 C18 C17 123.4(5) . . ?
C20 C19 C18 119.3(6) . . ?
C19 C20 C21 120.2(5) . . ?
C22 C21 C20 118.7(6) . . ?
F4 C22 C21 118.9(5) . . ?
F4 C22 C17 117.3(4) . . ?
C21 C22 C17 123.9(6) . . ?
N5 C23 C24 122.8(5) . . ?
C23 C24 C25 118.5(5) . . ?
C26 C25 C24 119.8(4) . . ?
C25 C26 C27 120.1(4) . . ?
N6 C27 N5 116.9(4) . . ?
N6 C27 C26 123.4(4) . . ?
N5 C27 C26 119.5(4) . . ?
C33 C28 C29 113.7(4) . . ?
C33 C28 N6 121.6(4) . . ?
C29 C28 N6 124.3(4) . . ?
F5 C29 C30 118.5(5) . . ?
F5 C29 C28 117.6(4) . . ?
C30 C29 C28 123.8(5) . . ?
C29 C30 C31 119.0(5) . . ?
C32 C31 C30 120.1(5) . . ?
C31 C32 C33 119.0(5) . . ?
F6 C33 C32 118.9(5) . . ?
F6 C33 C28 116.7(4) . . ?
C32 C33 C28 124.4(5) . . ?
N7 C34 C35 123.2(4) . . ?
C34 C35 C36 118.0(4) . . ?
C37 C36 C35 120.2(4) . . ?
C36 C37 C38 120.3(4) . . ?
N8 C38 N7 118.2(4) . . ?
N8 C38 C37 123.7(4) . . ?
N7 C38 C37 118.1(4) . . ?
C40 C39 C44 115.0(4) . . ?
C40 C39 N8 123.4(4) . . ?
C44 C39 N8 121.5(4) . . ?
F7 C40 C41 118.8(5) . . ?
F7 C40 C39 117.7(4) . . ?
C41 C40 C39 123.5(5) . . ?
C40 C41 C42 118.7(5) . . ?
C43 C42 C41 120.5(5) . . ?
C44 C43 C42 118.9(6) . . ?
F8 C44 C43 118.1(5) . . ?
F8 C44 C39 118.6(4) . . ?
C43 C44 C39 123.4(5) . . ?
Cl3 C45 Cl2 114.8(5) . . ?
Cl4 C46 Cl5 112.6 . . ?
Cl7 C47 Cl6 112.6 . . ?
Cl9 C48 Cl8 112.6 . . ?

loop_
_geom_bond_atom_site_label_1
_geom_bond_atom_site_label_2
_geom_bond_distance
_geom_bond_site_symmetry_2
_geom_bond_publ_flag
Rh1 N3 2.057(3) . ?
Rh1 N1 2.057(3) . ?
Rh1 N5 2.058(3) . ?
Rh1 N8 2.057(3) . ?
Rh1 Rh2 2.4197(4) . ?
Rh1 Cl1 2.4446(11) . ?
Rh2 N4 1.990(3) . ?
Rh2 N2 2.014(3) . ?
Rh2 N6 2.021(3) . ?
Rh2 N7 2.049(3) . ?
F1 C7 1.362(6) . ?
F2 C11 1.360(6) . ?
F3 C18 1.347(6) . ?
F4 C22 1.349(6) . ?
F5 C29 1.358(6) . ?
F6 C33 1.360(6) . ?
F7 C40 1.357(6) . ?
F8 C44 1.351(6) . ?
N1 C5 1.354(6) . ?
N1 C1 1.358(6) . ?
N2 C5 1.365(5) . ?
N2 C6 1.422(6) . ?
N3 C12 1.361(6) . ?
N3 C16 1.368(6) . ?
N4 C16 1.365(6) . ?
N4 C17 1.413(6) . ?
N5 C23 1.354(6) . ?
N5 C27 1.364(6) . ?
N6 C27 1.366(6) . ?
N6 C28 1.406(6) . ?
N7 C34 1.358(6) . ?
N7 C38 1.363(6) . ?
N8 C38 1.349(6) . ?
N8 C39 1.422(6) . ?
C1 C2 1.368(7) . ?
C2 C3 1.393(7) . ?
C3 C4 1.355(7) . ?
C4 C5 1.416(6) . ?
C6 C11 1.385(7) . ?
C6 C7 1.387(7) . ?
C7 C8 1.373(7) . ?
C8 C9 1.366(9) . ?
C9 C10 1.371(9) . ?
C10 C11 1.381(7) . ?
C12 C13 1.364(7) . ?
C13 C14 1.391(7) . ?
C14 C15 1.364(7) . ?
C15 C16 1.410(6) . ?
C17 C22 1.386(7) . ?
C17 C18 1.397(7) . ?
C18 C19 1.375(7) . ?
C19 C20 1.367(9) . ?
C20 C21 1.387(10) . ?
C21 C22 1.374(7) . ?
C23 C24 1.373(7) . ?
C24 C25 1.389(7) . ?
C25 C26 1.360(7) . ?
C26 C27 1.415(6) . ?
C28 C33 1.396(7) . ?
C28 C29 1.401(7) . ?
C29 C30 1.376(7) . ?
C30 C31 1.385(9) . ?
C31 C32 1.371(9) . ?
C32 C33 1.373(7) . ?
C34 C35 1.361(7) . ?
C35 C36 1.401(7) . ?
C36 C37 1.358(7) . ?
C37 C38 1.438(6) . ?
C39 C40 1.389(7) . ?
C39 C44 1.399(7) . ?
C40 C41 1.377(7) . ?
C41 C42 1.382(9) . ?
C42 C43 1.380(9) . ?
C43 C44 1.370(7) . ?
C45 Cl3 1.695(8) . ?
C45 Cl2 1.731(8) . ?
C46 Cl4 1.7499 . ?
C46 Cl5 1.7500 . ?
C47 Cl7 1.7501 . ?
C47 Cl6 1.7502 . ?
C48 Cl9 1.7499 . ?
C48 Cl8 1.7501 . ?

loop_
_geom_torsion_atom_site_label_1
_geom_torsion_atom_site_label_2
_geom_torsion_atom_site_label_3
_geom_torsion_atom_site_label_4
_geom_torsion
_geom_torsion_site_symmetry_1
_geom_torsion_site_symmetry_2
_geom_torsion_site_symmetry_3
_geom_torsion_site_symmetry_4
_geom_torsion_publ_flag
N3 Rh1 Rh2 N4 21.33(14) . . . . ?
N1 Rh1 Rh2 N4 112.95(14) . . . . ?
N5 Rh1 Rh2 N4 -66.41(14) . . . . ?
N8 Rh1 Rh2 N4 -158.32(14) . . . . ?
Cl1 Rh1 Rh2 N4 -40.0(16) . . . . ?
N3 Rh1 Rh2 N2 -71.10(14) . . . . ?
N1 Rh1 Rh2 N2 20.53(14) . . . . ?
N5 Rh1 Rh2 N2 -158.83(14) . . . . ?
N8 Rh1 Rh2 N2 109.26(14) . . . . ?
Cl1 Rh1 Rh2 N2 -132.4(16) . . . . ?
N3 Rh1 Rh2 N6 112.38(14) . . . . ?
N1 Rh1 Rh2 N6 -155.99(14) . . . . ?
N5 Rh1 Rh2 N6 24.64(14) . . . . ?
N8 Rh1 Rh2 N6 -67.27(14) . . . . ?
Cl1 Rh1 Rh2 N6 51.1(16) . . . . ?
N3 Rh1 Rh2 N7 -163.67(14) . . . . ?
N1 Rh1 Rh2 N7 -72.05(13) . . . . ?
N5 Rh1 Rh2 N7 108.59(13) . . . . ?
N8 Rh1 Rh2 N7 16.68(14) . . . . ?
Cl1 Rh1 Rh2 N7 135.0(16) . . . . ?
N3 Rh1 N1 C5 65.3(3) . . . . ?
N5 Rh1 N1 C5 -15.9(12) . . . . ?
N8 Rh1 N1 C5 -108.0(3) . . . . ?
Rh2 Rh1 N1 C5 -21.0(3) . . . . ?
Cl1 Rh1 N1 C5 158.5(3) . . . . ?
N3 Rh1 N1 C1 -113.5(3) . . . . ?
N5 Rh1 N1 C1 165.3(10) . . . . ?
N8 Rh1 N1 C1 73.2(3) . . . . ?
Rh2 Rh1 N1 C1 160.2(3) . . . . ?
Cl1 Rh1 N1 C1 -20.3(3) . . . . ?
N4 Rh2 N2 C5 -114.9(3) . . . . ?
N6 Rh2 N2 C5 2.5(13) . . . . ?
N7 Rh2 N2 C5 60.8(3) . . . . ?
Rh1 Rh2 N2 C5 -27.4(3) . . . . ?
N4 Rh2 N2 C6 63.4(3) . . . . ?
N6 Rh2 N2 C6 -179(31) . . . . ?
N7 Rh2 N2 C6 -120.9(3) . . . . ?
Rh1 Rh2 N2 C6 150.9(3) . . . . ?
N1 Rh1 N3 C12 73.8(3) . . . . ?
N5 Rh1 N3 C12 -113.3(3) . . . . ?
N8 Rh1 N3 C12 164.4(10) . . . . ?
Rh2 Rh1 N3 C12 161.4(3) . . . . ?
Cl1 Rh1 N3 C12 -19.5(3) . . . . ?
N1 Rh1 N3 C16 -112.3(3) . . . . ?
N5 Rh1 N3 C16 60.6(3) . . . . ?
N8 Rh1 N3 C16 -21.7(13) . . . . ?
Rh2 Rh1 N3 C16 -24.7(3) . . . . ?
Cl1 Rh1 N3 C16 154.3(3) . . . . ?
N2 Rh2 N4 C16 60.8(3) . . . . ?
N6 Rh2 N4 C16 -113.0(3) . . . . ?
N7 Rh2 N4 C16 -76.7(13) . . . . ?
Rh1 Rh2 N4 C16 -25.5(3) . . . . ?
N2 Rh2 N4 C17 -125.4(3) . . . . ?
N6 Rh2 N4 C17 60.8(3) . . . . ?
N7 Rh2 N4 C17 97.1(13) . . . . ?
Rh1 Rh2 N4 C17 148.3(3) . . . . ?
N3 Rh1 N5 C23 67.9(3) . . . . ?
N1 Rh1 N5 C23 149.3(10) . . . . ?
N8 Rh1 N5 C23 -118.8(3) . . . . ?
Rh2 Rh1 N5 C23 154.4(3) . . . . ?
Cl1 Rh1 N5 C23 -25.1(3) . . . . ?
N3 Rh1 N5 C27 -115.4(3) . . . . ?
N1 Rh1 N5 C27 -34.0(12) . . . . ?
N8 Rh1 N5 C27 57.9(3) . . . . ?
Rh2 Rh1 N5 C27 -28.8(3) . . . . ?
Cl1 Rh1 N5 C27 151.7(3) . . . . ?
N4 Rh2 N6 C27 58.3(3) . . . . ?
N2 Rh2 N6 C27 -59.1(13) . . . . ?
N7 Rh2 N6 C27 -117.8(3) . . . . ?
Rh1 Rh2 N6 C27 -29.3(3) . . . . ?
N4 Rh2 N6 C28 -132.2(3) . . . . ?
N2 Rh2 N6 C28 110.4(11) . . . . ?
N7 Rh2 N6 C28 51.6(3) . . . . ?
Rh1 Rh2 N6 C28 140.2(3) . . . . ?
N4 Rh2 N7 C34 -135.8(12) . . . . ?
N2 Rh2 N7 C34 86.7(3) . . . . ?
N6 Rh2 N7 C34 -99.3(3) . . . . ?
Rh1 Rh2 N7 C34 173.0(3) . . . . ?
N4 Rh2 N7 C38 29.2(14) . . . . ?
N2 Rh2 N7 C38 -108.3(3) . . . . ?
N6 Rh2 N7 C38 65.7(3) . . . . ?
Rh1 Rh2 N7 C38 -22.0(3) . . . . ?
N3 Rh1 N8 C38 -20.5(13) . . . . ?
N1 Rh1 N8 C38 70.3(3) . . . . ?
N5 Rh1 N8 C38 -102.5(3) . . . . ?
Rh2 Rh1 N8 C38 -17.5(3) . . . . ?
Cl1 Rh1 N8 C38 163.5(3) . . . . ?
N3 Rh1 N8 C39 173.1(10) . . . . ?
N1 Rh1 N8 C39 -96.1(3) . . . . ?
N5 Rh1 N8 C39 91.1(3) . . . . ?
Rh2 Rh1 N8 C39 176.1(3) . . . . ?
Cl1 Rh1 N8 C39 -2.9(3) . . . . ?
C5 N1 C1 C2 -0.7(7) . . . . ?
Rh1 N1 C1 C2 178.1(4) . . . . ?
N1 C1 C2 C3 -1.0(7) . . . . ?
C1 C2 C3 C4 0.3(8) . . . . ?
C2 C3 C4 C5 1.8(7) . . . . ?
C1 N1 C5 N2 -174.7(4) . . . . ?
Rh1 N1 C5 N2 6.5(5) . . . . ?
C1 N1 C5 C4 2.8(6) . . . . ?
Rh1 N1 C5 C4 -176.0(3) . . . . ?
C6 N2 C5 N1 -160.0(4) . . . . ?
Rh2 N2 C5 N1 18.4(5) . . . . ?
C6 N2 C5 C4 22.5(6) . . . . ?
Rh2 N2 C5 C4 -159.1(3) . . . . ?
C3 C4 C5 N1 -3.5(7) . . . . ?
C3 C4 C5 N2 173.9(4) . . . . ?
C5 N2 C6 C11 -112.8(5) . . . . ?
Rh2 N2 C6 C11 68.9(5) . . . . ?
C5 N2 C6 C7 65.3(6) . . . . ?
Rh2 N2 C6 C7 -113.0(4) . . . . ?
C11 C6 C7 F1 178.6(4) . . . . ?
N2 C6 C7 F1 0.3(7) . . . . ?
C11 C6 C7 C8 -1.2(8) . . . . ?
N2 C6 C7 C8 -179.5(5) . . . . ?
F1 C7 C8 C9 -179.7(5) . . . . ?
C6 C7 C8 C9 0.1(9) . . . . ?
C7 C8 C9 C10 1.0(10) . . . . ?
C8 C9 C10 C11 -1.0(9) . . . . ?
C9 C10 C11 F2 179.0(5) . . . . ?
C9 C10 C11 C6 -0.2(8) . . . . ?
C7 C6 C11 F2 -178.0(4) . . . . ?
N2 C6 C11 F2 0.3(7) . . . . ?
C7 C6 C11 C10 1.2(7) . . . . ?
N2 C6 C11 C10 179.5(5) . . . . ?
C16 N3 C12 C13 -3.2(7) . . . . ?
Rh1 N3 C12 C13 170.7(4) . . . . ?
N3 C12 C13 C14 0.0(8) . . . . ?
C12 C13 C14 C15 1.9(8) . . . . ?
C13 C14 C15 C16 -0.5(8) . . . . ?
C17 N4 C16 N3 -161.0(4) . . . . ?
Rh2 N4 C16 N3 13.0(5) . . . . ?
C17 N4 C16 C15 21.3(6) . . . . ?
Rh2 N4 C16 C15 -164.7(4) . . . . ?
C12 N3 C16 N4 -173.2(4) . . . . ?
Rh1 N3 C16 N4 12.7(5) . . . . ?
C12 N3 C16 C15 4.6(6) . . . . ?
Rh1 N3 C16 C15 -169.5(3) . . . . ?
C14 C15 C16 N4 174.8(5) . . . . ?
C14 C15 C16 N3 -2.8(7) . . . . ?
C16 N4 C17 C22 -121.7(5) . . . . ?
Rh2 N4 C17 C22 64.3(5) . . . . ?
C16 N4 C17 C18 62.2(6) . . . . ?
Rh2 N4 C17 C18 -111.8(4) . . . . ?
C22 C17 C18 F3 -179.6(4) . . . . ?
N4 C17 C18 F3 -3.2(7) . . . . ?
C22 C17 C18 C19 1.2(7) . . . . ?
N4 C17 C18 C19 177.6(4) . . . . ?
F3 C18 C19 C20 -179.2(5) . . . . ?
C17 C18 C19 C20 0.0(8) . . . . ?
C18 C19 C20 C21 -1.1(8) . . . . ?
C19 C20 C21 C22 0.9(9) . . . . ?
C20 C21 C22 F4 -179.8(5) . . . . ?
C20 C21 C22 C17 0.4(9) . . . . ?
C18 C17 C22 F4 178.8(4) . . . . ?
N4 C17 C22 F4 2.4(7) . . . . ?
C18 C17 C22 C21 -1.4(8) . . . . ?
N4 C17 C22 C21 -177.8(5) . . . . ?
C27 N5 C23 C24 -4.2(7) . . . . ?
Rh1 N5 C23 C24 172.6(4) . . . . ?
N5 C23 C24 C25 -1.0(7) . . . . ?
C23 C24 C25 C26 3.3(7) . . . . ?
C24 C25 C26 C27 -0.5(7) . . . . ?
C28 N6 C27 N5 -154.6(4) . . . . ?
Rh2 N6 C27 N5 14.8(5) . . . . ?
C28 N6 C27 C26 30.1(6) . . . . ?
Rh2 N6 C27 C26 -160.5(3) . . . . ?
C23 N5 C27 N6 -168.5(4) . . . . ?
Rh1 N5 C27 N6 14.7(5) . . . . ?
C23 N5 C27 C26 7.0(6) . . . . ?
Rh1 N5 C27 C26 -169.8(3) . . . . ?
C25 C26 C27 N6 170.5(4) . . . . ?
C25 C26 C27 N5 -4.7(7) . . . . ?
C27 N6 C28 C33 -142.5(4) . . . . ?
Rh2 N6 C28 C33 48.2(5) . . . . ?
C27 N6 C28 C29 45.8(6) . . . . ?
Rh2 N6 C28 C29 -123.6(4) . . . . ?
C33 C28 C29 F5 -176.8(4) . . . . ?
N6 C28 C29 F5 -4.5(6) . . . . ?
C33 C28 C29 C30 1.1(7) . . . . ?
N6 C28 C29 C30 173.4(4) . . . . ?
F5 C29 C30 C31 177.5(5) . . . . ?
C28 C29 C30 C31 -0.4(8) . . . . ?
C29 C30 C31 C32 -0.3(8) . . . . ?
C30 C31 C32 C33 0.3(8) . . . . ?
C31 C32 C33 F6 -177.8(5) . . . . ?
C31 C32 C33 C28 0.5(8) . . . . ?
C29 C28 C33 F6 177.2(4) . . . . ?
N6 C28 C33 F6 4.6(6) . . . . ?
C29 C28 C33 C32 -1.2(7) . . . . ?
N6 C28 C33 C32 -173.7(5) . . . . ?
C38 N7 C34 C35 0.6(6) . . . . ?
Rh2 N7 C34 C35 165.5(4) . . . . ?
N7 C34 C35 C36 -2.6(7) . . . . ?
C34 C35 C36 C37 2.1(7) . . . . ?
C35 C36 C37 C38 0.2(7) . . . . ?
C39 N8 C38 N7 172.4(4) . . . . ?
Rh1 N8 C38 N7 5.6(5) . . . . ?
C39 N8 C38 C37 -10.4(6) . . . . ?
Rh1 N8 C38 C37 -177.2(3) . . . . ?
C34 N7 C38 N8 179.3(4) . . . . ?
Rh2 N7 C38 N8 14.5(5) . . . . ?
C34 N7 C38 C37 1.9(6) . . . . ?
Rh2 N7 C38 C37 -162.9(3) . . . . ?
C36 C37 C38 N8 -179.5(4) . . . . ?
C36 C37 C38 N7 -2.3(6) . . . . ?
C38 N8 C39 C40 -64.9(6) . . . . ?
Rh1 N8 C39 C40 102.1(4) . . . . ?
C38 N8 C39 C44 118.1(5) . . . . ?
Rh1 N8 C39 C44 -74.9(5) . . . . ?
C44 C39 C40 F7 -178.4(4) . . . . ?
N8 C39 C40 F7 4.4(7) . . . . ?
C44 C39 C40 C41 1.2(7) . . . . ?
N8 C39 C40 C41 -176.1(4) . . . . ?
F7 C40 C41 C42 179.1(5) . . . . ?
C39 C40 C41 C42 -0.5(8) . . . . ?
C40 C41 C42 C43 0.5(8) . . . . ?
C41 C42 C43 C44 -1.3(9) . . . . ?
C42 C43 C44 F8 -179.4(5) . . . . ?
C42 C43 C44 C39 2.1(9) . . . . ?
C40 C39 C44 F8 179.5(4) . . . . ?
N8 C39 C44 F8 -3.3(7) . . . . ?
C40 C39 C44 C43 -2.0(7) . . . . ?
N8 C39 C44 C43 175.3(5) . . . . ?
